data_9016972
loop_
_publ_author_name
'Wadoski-Romeijn E'
'Armbruster, T.'

_publ_section_title
;
 Topotactic transformation and dehydration of the zeolite gismondine
 to a novel Ca feldspar structure
 Note: T = 350 C, Path 2, synthesised from gismondine
;
_journal_name_full 'American Mineralogist'
_journal_page_first 1988
_journal_page_last 1997
_journal_volume 98
_journal_year 2013
_chemical_compound_source 'Rio Pian del Foco, Genova province, Italy'
_chemical_formula_sum 'Al Ca0.5 O4 Si'
_chemical_name_mineral Anorthite
_space_group_IT_number 2
_space_group_name_Hall '-C 1'
_space_group_name_H-M_alt 'C -1'
_symmetry_space_group_name_H-M 'C -1'
_cell_angle_alpha 93.26
_cell_angle_beta 116.37
_cell_angle_gamma 88.72
_cell_formula_units_Z 8
_cell_length_a 8.152
_cell_length_b 12.917
_cell_length_c 7.126
_cell_volume 671.192
_database_code_amcsd 0020104
_diffrn_ambient_temperature 623.15
_exptl_crystal_density_diffrn 2.753
_cod_data_source_file inputs/fixed/downloads/05/05603.cif
_cod_data_source_block 05603
_cod_original_formula_sum 'Al Si Ca.5 O4'
_cod_database_code 9016972

loop_
_space_group_symop_operation_xyz
x,y,z
1/2+x,1/2+y,z
-x,-y,-z
1/2-x,1/2-y,-z

loop_
_atom_site_aniso_label
_atom_site_aniso_U_11
_atom_site_aniso_U_22
_atom_site_aniso_U_33
_atom_site_aniso_U_12
_atom_site_aniso_U_13
_atom_site_aniso_U_23
AlT1O 0.02280 0.01900 0.01270 0.00040 0.00820 -0.01080
SiT1M 0.01990 0.01800 0.01180 -0.00490 0.00740 -0.00940
AlT2O 0.01980 0.01300 0.01700 -0.00200 0.00740 -0.01120
SiT2M 0.01740 0.01300 0.01500 -0.00180 0.00640 -0.00870
Ca1 0.02420 0.07000 0.03800 0.00400 0.01700 0.00900
Ca2 0.02420 0.07000 0.03800 0.00400 0.01700 0.00900
OA1 0.03800 0.04200 0.01100 0.00800 0.00600 -0.01300
OA2 0.02200 0.02400 0.02500 -0.00500 0.00600 -0.01500
OBO 0.02600 0.03800 0.03400 0.01300 0.01900 -0.01000
OBM 0.03700 0.03600 0.04800 -0.02000 0.03000 -0.02400
OCO 0.03200 0.01600 0.04300 0.00700 0.01900 -0.00600
ODO 0.02900 0.02700 0.02300 -0.00700 0.01000 -0.01500
ODM 0.04000 0.03500 0.01600 0.00500 -0.00100 -0.00900

loop_
_atom_site_label
_atom_site_fract_x
_atom_site_fract_y
_atom_site_fract_z
_atom_site_occupancy
_atom_site_U_iso_or_equiv
_atom_site_type_symbol
_atom_site_attached_hydrogens
AlT1O -0.50990 0.16730 -0.21130 1.00000 0.01850 Al 0
SiT1M 0.00400 0.32010 -0.23430 1.00000 0.01660 Si 0
AlT2O -0.18720 0.11370 -0.31460 1.00000 0.01740 Al 0
SiT2M -0.17900 -0.11720 -0.36030 1.00000 0.01570 Si 0
Ca1 0.23560 -0.01970 -0.15920 0.72900 0.04290 Ca 0
Ca2 0.22300 0.02080 -0.09600 0.27100 0.04290 Ca 0
OA1 -0.52060 0.12960 0.02450 1.00000 0.03300 O 0
OA2 -0.07910 -0.00740 -0.28300 1.00000 0.02600 O 0
OBO -0.31010 0.11100 -0.17390 1.00000 0.03200 O 0
OBM 0.18250 0.35670 -0.26000 1.00000 0.03700 O 0
OCO -0.02150 -0.20390 -0.27800 1.00000 0.03000 O 0
OCM -0.00300 0.19350 -0.21240 1.00000 0.03300 O 0
ODO -0.70770 0.10750 -0.38630 1.00000 0.02800 O 0
ODM -0.31980 0.12890 -0.58260 1.00000 0.03600 O 0

loop_
_cod_changelog_entry_id
_cod_changelog_entry_author
_cod_changelog_entry_date
_cod_changelog_entry_text
1
;cod-tools version 3.8.0
Id: cif_guess_AMCSD_atom_types 9581 2023-05-17 12:35:41Z saulius
;
2023-05-23T09:20:42+03:00
;Derived atom types and hydrogen counts
from atom names that follow the AMCSD naming convention
(Wat == water, O-H == hydroxyl).
;

loop_
_cod_related_entry_id
_cod_related_entry_database
_cod_related_entry_code
1 AMCSD 0020104
